data_4111397
loop_
_publ_author_name
'Jared L. Anderson'
'Rongfang Ding'
'Arkady Ellern'
'Daniel W. Armstrong'

_publ_section_title
;
 Structure and Properties of High Stability Geminal Dicationic Ionic
 Liquids
;
_journal_name_full 'Journal of the American Chemical Society'
_journal_page_first 593
_journal_page_last 604
_journal_paper_doi 10.1021/ja046521u
_journal_volume 127
_journal_year 2005
_chemical_absolute_configuration unk
_chemical_formula_sum 'C13 H32 Br2 N2 O2'
_chemical_formula_weight 408.23
_chemical_name_systematic
; 
 ? 
;
_space_group_IT_number 1
_symmetry_cell_setting triclinic
_symmetry_space_group_name_Hall 'P 1'
_symmetry_space_group_name_H-M 'P 1'
_atom_sites_solution_hydrogens geom
_atom_sites_solution_primary direct
_atom_sites_solution_secondary difmap
_audit_creation_method SHELXL-97
_cell_angle_alpha 103.580(3)
_cell_angle_beta 93.139(3)
_cell_angle_gamma 111.337(3)
_cell_formula_units_Z 1
_cell_length_a 6.8915(12)
_cell_length_b 7.0243(12)
_cell_length_c 10.7781(19)
_cell_measurement_reflns_used 838
_cell_measurement_temperature 293(2)
_cell_measurement_theta_max 0.00
_cell_measurement_theta_min 0.00
_cell_volume 466.70(14)
_computing_cell_refinement 'Bruker SMART'
_computing_data_collection 'Bruker SMART'
_computing_data_reduction 'Bruker SAINT'
_computing_molecular_graphics 'Bruker SHELXTL'
_computing_publication_material 'Bruker SHELXTL'
_computing_structure_refinement 'SHELXL-97 (Sheldrick, 1997)'
_computing_structure_solution 'SHELXS-97 (Sheldrick, 1990)'
_diffrn_ambient_temperature 293(2)
_diffrn_measured_fraction_theta_full 0.995
_diffrn_measured_fraction_theta_max 0.970
_diffrn_measurement_device_type 'CCD area detector'
_diffrn_measurement_method 'phi and omega scans'
_diffrn_radiation_monochromator graphite
_diffrn_radiation_source 'fine-focus sealed tube'
_diffrn_radiation_type MoK\a
_diffrn_radiation_wavelength 0.71073
_diffrn_reflns_av_R_equivalents 0.0241
_diffrn_reflns_av_sigmaI/netI 0.0632
_diffrn_reflns_limit_h_max 9
_diffrn_reflns_limit_h_min -8
_diffrn_reflns_limit_k_max 9
_diffrn_reflns_limit_k_min -9
_diffrn_reflns_limit_l_max 14
_diffrn_reflns_limit_l_min -14
_diffrn_reflns_number 4465
_diffrn_reflns_theta_full 25.00
_diffrn_reflns_theta_max 28.30
_diffrn_reflns_theta_min 1.97
_exptl_absorpt_coefficient_mu 4.344
_exptl_absorpt_correction_T_max 1
_exptl_absorpt_correction_T_min 0.45
_exptl_absorpt_correction_type multi-scan
_exptl_absorpt_process_details 'Bruker SADABS'
_exptl_crystal_colour colorless
_exptl_crystal_density_diffrn 1.452
_exptl_crystal_density_meas ?
_exptl_crystal_description plate
_exptl_crystal_F_000 210
_exptl_crystal_size_max 0.30
_exptl_crystal_size_mid 0.15
_exptl_crystal_size_min 0.05
_refine_diff_density_max 0.719
_refine_diff_density_min -0.626
_refine_diff_density_rms 0.073
_refine_ls_abs_structure_details 'Flack H D (1983), Acta Cryst. A39, 876-881'
_refine_ls_abs_structure_Flack 0.036(10)
_refine_ls_extinction_method none
_refine_ls_goodness_of_fit_ref 1.001
_refine_ls_hydrogen_treatment mixed
_refine_ls_matrix_type full
_refine_ls_number_parameters 172
_refine_ls_number_reflns 3606
_refine_ls_number_restraints 3
_refine_ls_restrained_S_all 1.000
_refine_ls_R_factor_all 0.0316
_refine_ls_R_factor_gt 0.0294
_refine_ls_shift/su_max 0.009
_refine_ls_shift/su_mean 0.000
_refine_ls_structure_factor_coef Fsqd
_refine_ls_weighting_details 'calc w=1/[\s^2^(Fo^2^)+(0.0094P)^2^+0.0000P] where P=(Fo^2^+2Fc^2^)/3'
_refine_ls_weighting_scheme calc
_refine_ls_wR_factor_gt 0.0718
_refine_ls_wR_factor_ref 0.0728
_reflns_number_gt 3378
_reflns_number_total 3606
_reflns_threshold_expression >2sigma(I)
_cod_data_source_file ja046521usi20040611_113815.cif
_cod_data_source_block arm05
_cod_depositor_comments
;
The following automatic conversions were performed:

'_exptl_crystal_density_meas' value 'none' was changed to '?' - the
value is perceived as not measured.

Automatic conversion script
Id: cif_fix_values 3008 2015-01-20 13:52:24Z robertas 
;
_cod_database_code 4111397

loop_
_symmetry_equiv_pos_as_xyz
'x, y, z'

loop_
_atom_site_label
_atom_site_type_symbol
_atom_site_fract_x
_atom_site_fract_y
_atom_site_fract_z
_atom_site_U_iso_or_equiv
_atom_site_adp_type
_atom_site_occupancy
_atom_site_symmetry_multiplicity
_atom_site_calc_flag
_atom_site_refinement_flags
Br1 Br 0.61039(3) 0.52288(3) 0.73963(3) 0.03304(11) Uani 1 1 d .
Br2 Br 0.13725(4) 0.19086(4) 0.21756(3) 0.03633(11) Uani 1 1 d .
C1 C 0.5163(5) 1.0286(5) 0.8680(3) 0.0272(7) Uani 1 1 d .
H1A H 0.5729 1.1811 0.8805 0.033 Uiso 1 1 calc R
H1B H 0.6040 0.9693 0.8181 0.033 Uiso 1 1 calc R
C2 C 0.5072(7) 0.9761(7) 0.9980(4) 0.0338(10) Uani 1 1 d .
H2A H 0.6302 0.9494 1.0231 0.041 Uiso 1 1 calc R
H2B H 0.5007 1.0922 1.0649 0.041 Uiso 1 1 calc R
C3 C 0.3066(7) 0.7766(7) 0.9767(4) 0.0338(9) Uani 1 1 d .
H3A H 0.3407 0.6602 0.9907 0.041 Uiso 1 1 calc R
H3B H 0.2128 0.8027 1.0363 0.041 Uiso 1 1 calc R
C4 C 0.2021(5) 0.7222(5) 0.8385(3) 0.0260(6) Uani 1 1 d .
H4A H 0.0501 0.6722 0.8332 0.031 Uiso 1 1 calc R
H4B H 0.2370 0.6129 0.7828 0.031 Uiso 1 1 calc R
C5 C 0.2853(5) 0.8906(5) 0.6559(3) 0.0247(6) Uani 1 1 d .
H5A H 0.3666 0.8057 0.6272 0.030 Uiso 1 1 calc R
H5B H 0.3518 1.0261 0.6371 0.030 Uiso 1 1 calc R
C6 C 0.0636(5) 0.7786(5) 0.5813(3) 0.0272(7) Uani 1 1 d .
H6A H -0.0160 0.8674 0.6036 0.033 Uiso 1 1 calc R
H6B H -0.0077 0.6464 0.6030 0.033 Uiso 1 1 calc R
C7 C 0.0770(5) 0.7338(5) 0.4370(3) 0.0261(7) Uani 1 1 d .
H7A H 0.1601 0.8656 0.4183 0.031 Uiso 1 1 calc R
H7B H 0.1491 0.6376 0.4153 0.031 Uiso 1 1 calc R
C8 C 0.1761(6) 1.0683(6) 0.8517(4) 0.0326(8) Uani 1 1 d .
H8A H 0.0327 1.0048 0.8089 0.049 Uiso 1 1 calc R
H8B H 0.2446 1.2047 0.8364 0.049 Uiso 1 1 calc R
H8C H 0.1785 1.0854 0.9429 0.049 Uiso 1 1 calc R
C9 C -0.2672(6) 0.4257(5) 0.3725(4) 0.0327(8) Uani 1 1 d .
H9A H -0.2845 0.4420 0.4616 0.049 Uiso 1 1 calc R
H9B H -0.1982 0.3291 0.3477 0.049 Uiso 1 1 calc R
H9C H -0.4030 0.3703 0.3199 0.049 Uiso 1 1 calc R
C10 C -0.1090(6) 0.6105(6) 0.2120(3) 0.0312(7) Uani 1 1 d .
H10A H 0.0103 0.7296 0.2017 0.037 Uiso 1 1 calc R
H10B H -0.0883 0.4803 0.1764 0.037 Uiso 1 1 calc R
C11 C -0.3153(7) 0.6020(6) 0.1463(3) 0.0387(9) Uani 1 1 d .
H11A H -0.2905 0.6655 0.0749 0.046 Uiso 1 1 calc R
H11B H -0.4157 0.4561 0.1136 0.046 Uiso 1 1 calc R
C12 C -0.3979(6) 0.7272(6) 0.2498(4) 0.0358(8) Uani 1 1 d .
H12A H -0.3963 0.8548 0.2289 0.043 Uiso 1 1 calc R
H12B H -0.5413 0.6418 0.2569 0.043 Uiso 1 1 calc R
C13 C -0.2518(6) 0.7844(6) 0.3754(3) 0.0315(7) Uani 1 1 d .
H13A H -0.1533 0.9314 0.3965 0.038 Uiso 1 1 calc R
H13B H -0.3323 0.7650 0.4458 0.038 Uiso 1 1 calc R
N1 N 0.2893(4) 0.9280(4) 0.8002(3) 0.0224(5) Uani 1 1 d .
N2 N -0.1359(4) 0.6377(4) 0.3541(3) 0.0242(5) Uani 1 1 d .
O2 O 0.1760(5) 0.3180(6) 0.5316(3) 0.0562(8) Uani 1 1 d .
O1 O 0.8185(6) 0.1579(5) 0.6437(4) 0.0617(10) Uani 1 1 d .
H1O H 0.9397 0.2016 0.6205 0.050 Uiso 1 1 d .
H2O H 0.7635 0.2610 0.6604 0.050 Uiso 1 1 d .
H3O H 0.2950 0.3494 0.5728 0.050 Uiso 1 1 d .
H4O H 0.1795 0.2959 0.4504 0.050 Uiso 1 1 d .

loop_
_atom_site_aniso_label
_atom_site_aniso_U_11
_atom_site_aniso_U_22
_atom_site_aniso_U_33
_atom_site_aniso_U_23
_atom_site_aniso_U_13
_atom_site_aniso_U_12
Br1 0.02623(19) 0.0318(2) 0.0454(3) 0.01229(18) 0.01352(17) 0.01407(15)
Br2 0.0382(2) 0.0365(2) 0.0326(2) 0.00705(17) 0.01255(17) 0.01305(18)
C1 0.0221(15) 0.0271(15) 0.0288(16) 0.0075(13) 0.0021(13) 0.0058(12)
C2 0.035(2) 0.033(2) 0.032(2) 0.0114(16) 0.0012(17) 0.0100(17)
C3 0.040(2) 0.0348(19) 0.0245(18) 0.0111(16) 0.0044(16) 0.0098(16)
C4 0.0229(16) 0.0260(15) 0.0301(16) 0.0121(13) 0.0080(13) 0.0072(12)
C5 0.0254(16) 0.0282(15) 0.0213(14) 0.0084(12) 0.0083(12) 0.0095(12)
C6 0.0248(16) 0.0335(17) 0.0231(15) 0.0088(13) 0.0059(13) 0.0102(13)
C7 0.0247(16) 0.0283(16) 0.0237(15) 0.0093(13) 0.0071(13) 0.0066(13)
C8 0.041(2) 0.0395(19) 0.0262(16) 0.0079(15) 0.0079(15) 0.0259(16)
C9 0.0358(19) 0.0280(17) 0.0298(17) 0.0120(14) 0.0044(15) 0.0050(14)
C10 0.042(2) 0.0357(18) 0.0197(15) 0.0095(13) 0.0113(14) 0.0179(15)
C11 0.052(2) 0.039(2) 0.0232(17) 0.0058(15) -0.0010(16) 0.0183(18)
C12 0.038(2) 0.0400(19) 0.0314(18) 0.0080(15) -0.0003(16) 0.0195(16)
C13 0.0367(19) 0.0355(18) 0.0269(17) 0.0049(14) 0.0056(15) 0.0216(15)
N1 0.0237(13) 0.0230(12) 0.0219(12) 0.0065(10) 0.0062(11) 0.0100(10)
N2 0.0275(14) 0.0263(13) 0.0196(12) 0.0078(10) 0.0057(11) 0.0100(11)
O2 0.0371(16) 0.089(2) 0.0342(16) 0.0055(16) 0.0086(13) 0.0209(16)
O1 0.064(2) 0.0429(17) 0.094(3) 0.0235(18) 0.047(2) 0.0306(16)

loop_
_atom_type_symbol
_atom_type_description
_atom_type_scat_dispersion_real
_atom_type_scat_dispersion_imag
_atom_type_scat_source
C C 0.0033 0.0016 'International Tables Vol C Tables 4.2.6.8 and 6.1.1.4'
H H 0.0000 0.0000 'International Tables Vol C Tables 4.2.6.8 and 6.1.1.4'
N N 0.0061 0.0033 'International Tables Vol C Tables 4.2.6.8 and 6.1.1.4'
Br Br -0.2901 2.4595 'International Tables Vol C Tables 4.2.6.8 and 6.1.1.4'
O O 0.0106 0.0060 'International Tables Vol C Tables 4.2.6.8 and 6.1.1.4'

loop_
_geom_angle_atom_site_label_1
_geom_angle_atom_site_label_2
_geom_angle_atom_site_label_3
_geom_angle
N1 C1 C2 105.1(3)
N1 C1 H1A 110.7
C2 C1 H1A 110.7
N1 C1 H1B 110.7
C2 C1 H1B 110.7
H1A C1 H1B 108.8
C3 C2 C1 105.1(3)
C3 C2 H2A 110.7
C1 C2 H2A 110.7
C3 C2 H2B 110.7
C1 C2 H2B 110.7
H2A C2 H2B 108.8
C4 C3 C2 107.1(3)
C4 C3 H3A 110.3
C2 C3 H3A 110.3
C4 C3 H3B 110.3
C2 C3 H3B 110.3
H3A C3 H3B 108.5
C3 C4 N1 105.0(3)
C3 C4 H4A 110.8
N1 C4 H4A 110.8
C3 C4 H4B 110.8
N1 C4 H4B 110.8
H4A C4 H4B 108.8
N1 C5 C6 112.5(3)
N1 C5 H5A 109.1
C6 C5 H5A 109.1
N1 C5 H5B 109.1
C6 C5 H5B 109.1
H5A C5 H5B 107.8
C5 C6 C7 108.5(3)
C5 C6 H6A 110.0
C7 C6 H6A 110.0
C5 C6 H6B 110.0
C7 C6 H6B 110.0
H6A C6 H6B 108.4
N2 C7 C6 112.8(3)
N2 C7 H7A 109.0
C6 C7 H7A 109.0
N2 C7 H7B 109.0
C6 C7 H7B 109.0
H7A C7 H7B 107.8
N1 C8 H8A 109.5
N1 C8 H8B 109.5
H8A C8 H8B 109.5
N1 C8 H8C 109.5
H8A C8 H8C 109.5
H8B C8 H8C 109.5
N2 C9 H9A 109.5
N2 C9 H9B 109.5
H9A C9 H9B 109.5
N2 C9 H9C 109.5
H9A C9 H9C 109.5
H9B C9 H9C 109.5
C11 C10 N2 104.2(3)
C11 C10 H10A 110.9
N2 C10 H10A 110.9
C11 C10 H10B 110.9
N2 C10 H10B 110.9
H10A C10 H10B 108.9
C12 C11 C10 105.9(3)
C12 C11 H11A 110.6
C10 C11 H11A 110.6
C12 C11 H11B 110.6
C10 C11 H11B 110.6
H11A C11 H11B 108.7
C13 C12 C11 106.3(3)
C13 C12 H12A 110.5
C11 C12 H12A 110.5
C13 C12 H12B 110.5
C11 C12 H12B 110.5
H12A C12 H12B 108.7
N2 C13 C12 106.3(3)
N2 C13 H13A 110.5
C12 C13 H13A 110.5
N2 C13 H13B 110.5
C12 C13 H13B 110.5
H13A C13 H13B 108.7
C8 N1 C5 111.7(2)
C8 N1 C4 110.5(3)
C5 N1 C4 112.4(2)
C8 N1 C1 109.4(3)
C5 N1 C1 109.6(2)
C4 N1 C1 102.9(2)
C9 N2 C7 111.5(2)
C9 N2 C13 110.9(3)
C7 N2 C13 112.3(3)
C9 N2 C10 109.2(3)
C7 N2 C10 109.7(3)
C13 N2 C10 102.8(2)
H3O O2 H4O 111.2
H1O O1 H2O 112.6

loop_
_geom_bond_atom_site_label_1
_geom_bond_atom_site_label_2
_geom_bond_distance
C1 N1 1.520(4)
C1 C2 1.529(5)
C1 H1A 0.9700
C1 H1B 0.9700
C2 C3 1.527(6)
C2 H2A 0.9700
C2 H2B 0.9700
C3 C4 1.515(5)
C3 H3A 0.9700
C3 H3B 0.9700
C4 N1 1.516(4)
C4 H4A 0.9700
C4 H4B 0.9700
C5 N1 1.512(4)
C5 C6 1.514(4)
C5 H5A 0.9700
C5 H5B 0.9700
C6 C7 1.527(4)
C6 H6A 0.9700
C6 H6B 0.9700
C7 N2 1.503(4)
C7 H7A 0.9700
C7 H7B 0.9700
C8 N1 1.496(5)
C8 H8A 0.9600
C8 H8B 0.9600
C8 H8C 0.9600
C9 N2 1.501(4)
C9 H9A 0.9600
C9 H9B 0.9600
C9 H9C 0.9600
C10 C11 1.528(5)
C10 N2 1.528(4)
C10 H10A 0.9700
C10 H10B 0.9700
C11 C12 1.522(6)
C11 H11A 0.9700
C11 H11B 0.9700
C12 C13 1.519(5)
C12 H12A 0.9700
C12 H12B 0.9700
C13 N2 1.504(4)
C13 H13A 0.9700
C13 H13B 0.9700
O2 H3O 0.8375
O2 H4O 0.8550
O1 H1O 0.8521
O1 H2O 0.9202

loop_
_geom_torsion_atom_site_label_1
_geom_torsion_atom_site_label_2
_geom_torsion_atom_site_label_3
_geom_torsion_atom_site_label_4
_geom_torsion
N1 C1 C2 C3 24.2(4)
C1 C2 C3 C4 -1.6(4)
C2 C3 C4 N1 -21.7(4)
N1 C5 C6 C7 -175.9(3)
C5 C6 C7 N2 -175.5(3)
N2 C10 C11 C12 27.2(4)
C10 C11 C12 C13 -6.0(4)
C11 C12 C13 N2 -17.9(4)
C6 C5 N1 C8 -61.9(4)
C6 C5 N1 C4 62.9(3)
C6 C5 N1 C1 176.6(3)
C3 C4 N1 C8 -80.3(3)
C3 C4 N1 C5 154.2(3)
C3 C4 N1 C1 36.4(3)
C2 C1 N1 C8 79.9(3)
C2 C1 N1 C5 -157.3(3)
C2 C1 N1 C4 -37.5(3)
C6 C7 N2 C9 -62.4(4)
C6 C7 N2 C13 62.8(3)
C6 C7 N2 C10 176.5(3)
C12 C13 N2 C9 -82.1(3)
C12 C13 N2 C7 152.4(3)
C12 C13 N2 C10 34.5(3)
C11 C10 N2 C9 80.0(3)
C11 C10 N2 C7 -157.5(3)
C11 C10 N2 C13 -37.9(3)
